data_7040682
loop_
_publ_author_name
'Banik, Rupak'
'Roy, Subhadip'
'Dlh\'a\<n, \<Lubor'
'Titi\<s, J\'an'
'Bo\<ca, Roman'
'Kirillov, Alexander M.'
'Martin, Adam D.'
'Bauza, Antonio'
'Frontera, Antonio'
'Rodr\'iguez-Di\'eguez, Antonio'
'Salas, Juan M.'
'Das, Subrata'

_publ_section_title
;
 Self-assembly synthesis, structure, topology, and magnetic properties of
 a mononuclear Fe(iii)-violurate derivative: a combined experimental and
 theoretical study.
;
_journal_issue 41
_journal_name_full 'Dalton transactions (Cambridge, England : 2003)'
_journal_page_first 16166
_journal_page_last 16172
_journal_paper_doi 10.1039/c6dt03139k
_journal_volume 45
_journal_year 2016
_chemical_formula_moiety 'C12 H6 Fe N9 O12, C5 H5 N, 4(H2 O)'
_chemical_formula_sum 'C17 H19 Fe N10 O16'
_chemical_formula_weight 675.27
_space_group_crystal_system monoclinic
_space_group_IT_number 14
_space_group_name_Hall '-P 2yn'
_space_group_name_H-M_alt 'P 1 21/n 1'
_symmetry_space_group_name_Hall '-P 2yn'
_symmetry_space_group_name_H-M 'P 1 21/n 1'
_atom_sites_solution_hydrogens mixed
_audit_creation_date 2016-08-30
_audit_creation_method
;
Olex2 1.2-dev
(compiled 2016.08.25 svn.r3337 for OlexSys, GUI svn.r3563)
;
_audit_update_record
;
2016-09-03 deposited with the CCDC.
2016-09-20 downloaded from the CCDC.
;
_cell_angle_alpha 90
_cell_angle_beta 111.062(5)
_cell_angle_gamma 90
_cell_formula_units_Z 4
_cell_length_a 13.4941(13)
_cell_length_b 14.2216(15)
_cell_length_c 14.0514(14)
_cell_measurement_reflns_used 8822
_cell_measurement_temperature 296(2)
_cell_measurement_theta_max 29.970
_cell_measurement_theta_min 2.614
_cell_volume 2516.4(4)
_computing_cell_refinement 'Bruker SMART'
_computing_data_collection 'Bruker SMART'
_computing_data_reduction 'Bruker SAINT'
_computing_molecular_graphics 'Olex2 (Dolomanov et al., 2009)'
_computing_publication_material 'Olex2 (Dolomanov et al., 2009)'
_computing_structure_refinement 'ShelXL (Sheldrick, 2015)'
_computing_structure_solution 'olex2.solve (Bourhis et al., 2013)'
_diffrn_ambient_temperature 296(2)
_diffrn_measured_fraction_theta_full 0.994
_diffrn_measured_fraction_theta_max 0.989
_diffrn_measurement_device_type 'Bruker APEXII CCD area-detector'
_diffrn_measurement_method 'phi and omega scans'
_diffrn_radiation_type MoK\a
_diffrn_radiation_wavelength 0.71073
_diffrn_reflns_av_R_equivalents 0.0326
_diffrn_reflns_av_unetI/netI 0.0328
_diffrn_reflns_Laue_measured_fraction_full 0.994
_diffrn_reflns_Laue_measured_fraction_max 0.989
_diffrn_reflns_limit_h_max 17
_diffrn_reflns_limit_h_min -18
_diffrn_reflns_limit_k_max 19
_diffrn_reflns_limit_k_min -19
_diffrn_reflns_limit_l_max 19
_diffrn_reflns_limit_l_min -17
_diffrn_reflns_number 26605
_diffrn_reflns_point_group_measured_fraction_full 0.994
_diffrn_reflns_point_group_measured_fraction_max 0.989
_diffrn_reflns_theta_full 25.242
_diffrn_reflns_theta_max 29.970
_diffrn_reflns_theta_min 2.614
_exptl_absorpt_coefficient_mu 0.702
_exptl_absorpt_correction_T_max 0.956
_exptl_absorpt_correction_T_min 0.850
_exptl_absorpt_correction_type multi-scan
_exptl_absorpt_process_details 'Bruker SADABS'
_exptl_crystal_colour 'deep blue'
_exptl_crystal_density_diffrn 1.782
_exptl_crystal_description block
_exptl_crystal_F_000 1380
_exptl_crystal_size_max 0.38
_exptl_crystal_size_mid 0.19
_exptl_crystal_size_min 0.15
_refine_diff_density_max 0.515
_refine_diff_density_min -0.453
_refine_diff_density_rms 0.070
_refine_ls_extinction_method none
_refine_ls_goodness_of_fit_ref 1.032
_refine_ls_hydrogen_treatment constr
_refine_ls_matrix_type full
_refine_ls_number_parameters 403
_refine_ls_number_reflns 7226
_refine_ls_number_restraints 36
_refine_ls_restrained_S_all 1.036
_refine_ls_R_factor_all 0.0573
_refine_ls_R_factor_gt 0.0425
_refine_ls_shift/su_max 0.001
_refine_ls_shift/su_mean 0.000
_refine_ls_structure_factor_coef Fsqd
_refine_ls_weighting_details 'w=1/[\s^2^(Fo^2^)+(0.0679P)^2^+1.1529P] where P=(Fo^2^+2Fc^2^)/3'
_refine_ls_weighting_scheme calc
_refine_ls_wR_factor_gt 0.1172
_refine_ls_wR_factor_ref 0.1267
_reflns_Friedel_coverage 0.000
_reflns_number_gt 5616
_reflns_number_total 7226
_reflns_threshold_expression 'I > 2\s(I)'
_cod_data_source_file c6dt03139k2.cif
_cod_data_source_block r47_0m
_cod_depositor_comments 'Adding full bibliography for 7040682.cif.'
_cod_database_code 7040682
_shelx_space_group_comment
;
The symmetry employed for this shelxl refinement is uniquely defined
by the following loop, which should always be used as a source of
symmetry information in preference to the above space-group names.
They are only intended as comments.
;
_olex2_refinement_description
;
1. Fixed Uiso
 At 1.2 times of:
  All C(H) groups, All C(H,H) groups, All N(H) groups
 At 1.5 times of:
  All O(H,H) groups
2. Shared sites
{N1S, C1S}
{C6S, N6S}
3. Uiso/Uaniso restraints and constraints
Uanis(N1S) = Uanis(C1S)
Uanis(C6S) = Uanis(N6S)
4. Rigid body (RIGU) restrains
 N1S, C3S, C4S, C2S, C5S, C6S
 with sigma for 1-2 distances of 0.01 and sigma for 1-3 distances of 0.01
5. Others
 Fixed Sof: H5S(0.5) H5SA(0.5) C6S(0.5) H6S(0.5) N1S(0.5) H2S(0.5) H2SA(0.5)
 C1S(0.5) H1S(0.5) N6S(0.5)
6.a Riding coordinates:
 O1W(H1WA,H1WB), O3W(H3WA,H3WB)
6.b Free rotating group:
 O2W(H2WA,H2WB), O4W(H4WA,H4WB)
6.c Aromatic/amide H refined with riding coordinates:
 N12(H12), N13(H13), N22(H22), N23(H23), N32(H32), N33(H33), C3S(H3S),
 C4S(H4S), C5S(H5S), C5S(H5SA), C6S(H6S), C2S(H2S), C2S(H2SA), C1S(H1S)
;
_shelx_shelxl_version_number 2014/7
_olex2_submission_special_instructions 'No special instructions were received'

loop_
_space_group_symop_operation_xyz
'x, y, z'
'-x+1/2, y+1/2, -z+1/2'
'-x, -y, -z'
'x-1/2, -y-1/2, z-1/2'

loop_
_atom_site_label
_atom_site_type_symbol
_atom_site_fract_x
_atom_site_fract_y
_atom_site_fract_z
_atom_site_U_iso_or_equiv
_atom_site_adp_type
_atom_site_occupancy
_atom_site_site_symmetry_order
_atom_site_calc_flag
_atom_site_refinement_flags_posn
_atom_site_refinement_flags_adp
_atom_site_refinement_flags_occupancy
_atom_site_disorder_assembly
_atom_site_disorder_group
Fe1 Fe 0.14074(2) 0.20379(2) 0.43308(2) 0.02360(9) Uani 1 1 d . . . . .
O11 O 0.25115(10) 0.12835(10) 0.53715(9) 0.0268(3) Uani 1 1 d . . . . .
O12 O 0.60344(12) 0.07175(14) 0.63061(13) 0.0471(4) Uani 1 1 d . . . . .
O13 O 0.43169(14) 0.18246(16) 0.31279(13) 0.0535(5) Uani 1 1 d . . . . .
O14 O 0.22373(12) 0.23987(15) 0.28122(12) 0.0507(5) Uani 1 1 d . . . . .
O21 O 0.04363(10) 0.18885(11) 0.50947(10) 0.0315(3) Uani 1 1 d . . . . .
O22 O -0.29592(13) 0.09781(16) 0.43976(15) 0.0559(5) Uani 1 1 d . . . . .
O23 O -0.14273(11) 0.01867(12) 0.21362(11) 0.0393(4) Uani 1 1 d . . . . .
O24 O 0.07598(12) 0.06416(12) 0.28246(11) 0.0370(3) Uani 1 1 d . . . . .
O31 O 0.20731(10) 0.31500(11) 0.51939(10) 0.0300(3) Uani 1 1 d . . . . .
O32 O 0.15058(13) 0.62796(13) 0.54011(13) 0.0470(4) Uani 1 1 d . . . . .
O33 O -0.07504(11) 0.46977(12) 0.27002(10) 0.0373(4) Uani 1 1 d . . . . .
O34 O -0.01843(13) 0.28151(12) 0.26236(11) 0.0405(4) Uani 1 1 d . . . . .
N11 N 0.23804(12) 0.20421(12) 0.36644(12) 0.0273(3) Uani 1 1 d . . . . .
N12 N 0.42629(12) 0.09503(12) 0.58340(12) 0.0272(3) Uani 1 1 d . . . . .
H12 H 0.4266 0.0732 0.6405 0.033 Uiso 1 1 calc R . . . .
N13 N 0.51309(12) 0.12233(13) 0.47056(13) 0.0329(4) Uani 1 1 d . . . . .
H13 H 0.5701 0.1169 0.4569 0.039 Uiso 1 1 calc R . . . .
N21 N 0.05787(12) 0.10810(12) 0.35137(11) 0.0247(3) Uani 1 1 d . . . . .
N22 N -0.12321(13) 0.13604(14) 0.48115(13) 0.0339(4) Uani 1 1 d . . . . .
H22 H -0.1203 0.1580 0.5391 0.041 Uiso 1 1 calc R . . . .
N23 N -0.21506(13) 0.05531(14) 0.33126(13) 0.0346(4) Uani 1 1 d . . . . .
H23 H -0.2729 0.0286 0.2931 0.042 Uiso 1 1 calc R . . . .
N31 N 0.05126(12) 0.29533(12) 0.34807(12) 0.0276(3) Uani 1 1 d . . . . .
N32 N 0.17946(13) 0.47162(13) 0.53132(12) 0.0318(4) Uani 1 1 d . . . . .
H32 H 0.2329 0.4738 0.5878 0.038 Uiso 1 1 calc R . . . .
N33 N 0.03806(14) 0.54615(13) 0.40661(13) 0.0343(4) Uani 1 1 d . . . . .
H33 H 0.0011 0.5962 0.3850 0.041 Uiso 1 1 calc R . . . .
C11 C 0.33338(13) 0.12755(13) 0.51530(13) 0.0223(3) Uani 1 1 d . . . . .
C12 C 0.51976(15) 0.09528(15) 0.56574(16) 0.0303(4) Uani 1 1 d . . . . .
C13 C 0.42486(15) 0.15754(16) 0.39351(15) 0.0308(4) Uani 1 1 d . . . . .
C14 C 0.33232(13) 0.16294(14) 0.42086(13) 0.0247(4) Uani 1 1 d . . . . .
C21 C -0.03577(14) 0.14229(14) 0.45583(13) 0.0262(4) Uani 1 1 d . . . . .
C22 C -0.21644(16) 0.09611(17) 0.41845(17) 0.0351(5) Uani 1 1 d . . . . .
C23 C -0.13080(14) 0.05228(15) 0.29760(14) 0.0279(4) Uani 1 1 d . . . . .
C24 C -0.03554(13) 0.09462(14) 0.36709(13) 0.0249(4) Uani 1 1 d . . . . .
C31 C 0.15428(14) 0.38736(15) 0.48283(14) 0.0274(4) Uani 1 1 d . . . . .
C32 C 0.12476(16) 0.55365(16) 0.49552(15) 0.0332(4) Uani 1 1 d . . . . .
C33 C 0.00470(15) 0.46589(15) 0.34870(14) 0.0294(4) Uani 1 1 d . . . . .
C34 C 0.06693(14) 0.38393(15) 0.38882(14) 0.0280(4) Uani 1 1 d . . . . .
C3S C 0.4546(4) 0.3723(3) 0.5205(5) 0.0962(16) Uani 1 1 d . U . . .
H3S H 0.4043 0.3752 0.5516 0.115 Uiso 1 1 calc R . . . .
C4S C 0.4309(3) 0.4064(3) 0.4227(4) 0.0856(13) Uani 1 1 d . U . . .
H4S H 0.3643 0.4319 0.3875 0.103 Uiso 1 1 calc R . . . .
C5S C 0.5015(3) 0.4028(3) 0.3800(2) 0.0694(9) Uani 1 1 d . U . . .
H5S H 0.4859 0.4278 0.3151 0.083 Uiso 0.5 1 calc R . P A 1
H5SA H 0.4859 0.4278 0.3151 0.083 Uiso 0.5 1 calc R . P B 2
C6S C 0.5957(3) 0.3637(2) 0.4279(3) 0.0754(9) Uani 0.5 1 d . U P C 1
H6S H 0.6442 0.3592 0.3949 0.090 Uiso 0.5 1 calc R . P C 1
N1S N 0.6221(3) 0.3306(2) 0.5240(3) 0.0748(9) Uani 0.5 1 d . U P C 1
C2S C 0.5525(3) 0.3345(3) 0.5711(3) 0.0727(10) Uani 1 1 d . U . . .
H2S H 0.5702 0.3120 0.6373 0.087 Uiso 0.5 1 calc R . P C 1
H2SA H 0.5702 0.3120 0.6373 0.087 Uiso 0.5 1 calc R . P C 2
O2W O 0.0635(2) 0.3007(2) 0.69679(19) 0.0815(8) Uani 1 1 d . . . . .
H2WA H 0.1189 0.2730 0.6958 0.122 Uiso 1 1 d G . . . .
H2WB H 0.0608 0.2969 0.7562 0.122 Uiso 1 1 d G . . . .
O1W O 0.2486(3) 0.2052(3) 0.7532(3) 0.1381(17) Uani 1 1 d . . . . .
H1WA H 0.2760 0.2171 0.7087 0.207 Uiso 1 1 d R . . . .
H1WB H 0.2926 0.1741 0.8018 0.207 Uiso 1 1 d R . . . .
O3W O -0.1660(2) 0.1775(2) 0.65677(19) 0.0969(9) Uani 1 1 d . . . . .
H3WA H -0.1541 0.2314 0.6849 0.145 Uiso 1 1 d R . . . .
H3WB H -0.2153 0.1504 0.6706 0.145 Uiso 1 1 d R . . . .
O4W O 0.2349(3) 0.5148(3) 0.3115(2) 0.1140(12) Uani 1 1 d . . . . .
H4WA H 0.2567 0.5441 0.2699 0.171 Uiso 1 1 d G . . . .
H4WB H 0.1883 0.4747 0.2792 0.171 Uiso 1 1 d G . . . .
C1S C 0.6221(3) 0.3306(2) 0.5240(3) 0.0748(9) Uani 0.5 1 d . . P C 2
H1S H 0.6891 0.3049 0.5572 0.090 Uiso 0.5 1 calc R . P C 2
N6S N 0.5957(3) 0.3637(2) 0.4279(3) 0.0754(9) Uani 0.5 1 d . . P C 2

loop_
_atom_site_aniso_label
_atom_site_aniso_U_11
_atom_site_aniso_U_22
_atom_site_aniso_U_33
_atom_site_aniso_U_23
_atom_site_aniso_U_13
_atom_site_aniso_U_12
Fe1 0.01404(13) 0.03369(17) 0.02178(13) -0.00006(10) 0.00491(9) 0.00060(10)
O11 0.0200(6) 0.0383(8) 0.0241(6) 0.0054(5) 0.0104(5) 0.0032(5)
O12 0.0219(7) 0.0654(12) 0.0468(9) 0.0093(8) 0.0035(6) 0.0100(7)
O13 0.0379(9) 0.0911(15) 0.0420(9) 0.0184(9) 0.0269(7) 0.0094(9)
O14 0.0314(8) 0.0888(14) 0.0323(8) 0.0285(9) 0.0120(6) 0.0091(8)
O21 0.0199(6) 0.0496(9) 0.0251(6) -0.0105(6) 0.0083(5) -0.0041(6)
O22 0.0288(8) 0.0835(14) 0.0675(12) -0.0215(10) 0.0319(8) -0.0129(8)
O23 0.0271(7) 0.0576(10) 0.0292(7) -0.0142(7) 0.0053(6) -0.0034(7)
O24 0.0332(7) 0.0496(10) 0.0351(7) -0.0146(7) 0.0207(6) -0.0032(7)
O31 0.0182(6) 0.0368(8) 0.0280(6) 0.0010(5) -0.0002(5) 0.0000(5)
O32 0.0425(9) 0.0406(10) 0.0468(9) -0.0093(7) 0.0026(7) 0.0020(7)
O33 0.0273(7) 0.0486(9) 0.0268(7) -0.0022(6) -0.0014(5) 0.0142(6)
O34 0.0336(8) 0.0426(9) 0.0290(7) -0.0038(6) -0.0083(6) 0.0027(7)
N11 0.0197(7) 0.0378(9) 0.0238(7) 0.0064(6) 0.0072(6) -0.0004(6)
N12 0.0203(7) 0.0364(9) 0.0237(7) 0.0039(6) 0.0066(6) 0.0039(6)
N13 0.0190(7) 0.0439(11) 0.0395(9) 0.0012(8) 0.0151(7) 0.0028(7)
N21 0.0201(7) 0.0339(9) 0.0221(7) -0.0014(6) 0.0098(5) 0.0010(6)
N22 0.0235(8) 0.0518(12) 0.0319(8) -0.0113(8) 0.0165(6) -0.0061(7)
N23 0.0183(7) 0.0496(11) 0.0371(9) -0.0104(8) 0.0112(6) -0.0092(7)
N31 0.0175(7) 0.0375(9) 0.0233(7) -0.0026(6) 0.0018(6) 0.0002(6)
N32 0.0236(8) 0.0379(10) 0.0264(7) -0.0028(7) -0.0003(6) 0.0000(7)
N33 0.0289(8) 0.0363(10) 0.0316(8) -0.0010(7) 0.0035(7) 0.0081(7)
C11 0.0171(7) 0.0264(9) 0.0231(8) -0.0010(6) 0.0068(6) -0.0001(6)
C12 0.0195(8) 0.0330(11) 0.0366(10) -0.0021(8) 0.0079(7) 0.0021(7)
C13 0.0233(9) 0.0420(12) 0.0310(9) 0.0008(8) 0.0146(7) 0.0001(8)
C14 0.0169(7) 0.0346(10) 0.0238(8) 0.0022(7) 0.0088(6) 0.0006(7)
C21 0.0191(8) 0.0375(11) 0.0237(8) -0.0022(7) 0.0099(6) -0.0003(7)
C22 0.0238(9) 0.0461(13) 0.0405(11) -0.0068(9) 0.0176(8) -0.0058(8)
C23 0.0209(8) 0.0350(11) 0.0271(8) -0.0034(7) 0.0078(7) -0.0021(7)
C24 0.0172(7) 0.0357(10) 0.0227(8) -0.0039(7) 0.0081(6) -0.0015(7)
C31 0.0173(8) 0.0363(11) 0.0260(8) -0.0001(7) 0.0049(6) 0.0002(7)
C32 0.0268(9) 0.0397(12) 0.0306(9) -0.0038(8) 0.0072(7) 0.0010(8)
C33 0.0217(8) 0.0388(11) 0.0255(8) -0.0016(7) 0.0058(7) 0.0054(7)
C34 0.0175(8) 0.0356(11) 0.0259(8) -0.0010(7) 0.0018(6) 0.0033(7)
C3S 0.083(3) 0.071(3) 0.170(4) -0.063(3) 0.089(3) -0.041(2)
C4S 0.0380(16) 0.065(2) 0.122(3) -0.033(2) -0.0092(19) 0.0023(15)
C5S 0.075(2) 0.062(2) 0.0524(16) -0.0055(14) 0.0002(15) 0.0027(17)
C6S 0.072(2) 0.067(2) 0.095(2) -0.0110(18) 0.0399(18) -0.0156(16)
N1S 0.0637(19) 0.0602(19) 0.085(2) -0.0032(17) 0.0074(16) -0.0030(15)
C2S 0.102(3) 0.058(2) 0.0637(19) -0.0139(16) 0.0366(19) -0.0223(19)
O2W 0.100(2) 0.0895(18) 0.0653(14) 0.0262(13) 0.0428(14) 0.0533(15)
O1W 0.121(3) 0.210(4) 0.114(2) 0.085(3) 0.079(2) 0.111(3)
O3W 0.0925(19) 0.144(3) 0.0647(15) -0.0473(16) 0.0408(14) -0.0037(18)
O4W 0.121(3) 0.115(3) 0.0607(15) 0.0107(16) -0.0219(16) -0.048(2)
C1S 0.0637(19) 0.0602(19) 0.085(2) -0.0032(17) 0.0074(16) -0.0030(15)
N6S 0.072(2) 0.067(2) 0.095(2) -0.0110(18) 0.0399(18) -0.0156(16)

loop_
_atom_type_symbol
_atom_type_description
_atom_type_scat_dispersion_real
_atom_type_scat_dispersion_imag
_atom_type_scat_source
C C 0.0033 0.0016 'International Tables Vol C Tables 4.2.6.8 and 6.1.1.4'
H H 0.0000 0.0000 'International Tables Vol C Tables 4.2.6.8 and 6.1.1.4'
Fe Fe 0.3463 0.8444 'International Tables Vol C Tables 4.2.6.8 and 6.1.1.4'
N N 0.0061 0.0033 'International Tables Vol C Tables 4.2.6.8 and 6.1.1.4'
O O 0.0106 0.0060 'International Tables Vol C Tables 4.2.6.8 and 6.1.1.4'

loop_
_geom_angle_atom_site_label_1
_geom_angle_atom_site_label_2
_geom_angle_atom_site_label_3
_geom_angle
_geom_angle_publ_flag
O11 Fe1 O31 85.76(6) y
O21 Fe1 O11 90.60(6) y
O21 Fe1 O31 89.81(6) y
N11 Fe1 O11 83.93(6) y
N11 Fe1 O21 173.47(7) y
N11 Fe1 O31 93.33(7) y
N11 Fe1 N21 93.87(7) y
N11 Fe1 N31 94.92(7) y
N21 Fe1 O11 100.59(6) y
N21 Fe1 O21 83.61(6) y
N21 Fe1 O31 170.86(6) y
N21 Fe1 N31 90.46(7) y
N31 Fe1 O11 168.94(7) y
N31 Fe1 O21 91.13(7) y
N31 Fe1 O31 83.32(6) y
C11 O11 Fe1 108.70(11) ?
C21 O21 Fe1 108.63(11) ?
C31 O31 Fe1 109.58(12) ?
O14 N11 Fe1 125.98(13) ?
O14 N11 C14 120.35(16) ?
C14 N11 Fe1 113.65(12) ?
C11 N12 H12 118.3 ?
C11 N12 C12 123.31(16) ?
C12 N12 H12 118.3 ?
C12 N13 H13 116.4 ?
C12 N13 C13 127.21(16) ?
C13 N13 H13 116.4 ?
O24 N21 Fe1 126.87(12) ?
O24 N21 C24 120.22(16) ?
C24 N21 Fe1 112.63(12) ?
C21 N22 H22 118.5 ?
C21 N22 C22 122.91(16) ?
C22 N22 H22 118.5 ?
C22 N23 H23 116.5 ?
C22 N23 C23 126.94(17) ?
C23 N23 H23 116.5 ?
O34 N31 Fe1 126.31(14) ?
O34 N31 C34 119.87(17) ?
C34 N31 Fe1 113.82(12) ?
C31 N32 H32 118.0 ?
C31 N32 C32 124.02(16) ?
C32 N32 H32 118.0 ?
C32 N33 H33 116.9 ?
C32 N33 C33 126.20(18) ?
C33 N33 H33 116.9 ?
O11 C11 N12 120.38(15) ?
O11 C11 C14 121.02(15) ?
N12 C11 C14 118.58(15) ?
O12 C12 N12 122.07(19) ?
O12 C12 N13 121.95(18) ?
N13 C12 N12 115.97(17) ?
O13 C13 N13 120.01(17) ?
O13 C13 C14 126.58(19) ?
N13 C13 C14 113.39(16) ?
N11 C14 C11 111.92(15) ?
N11 C14 C13 126.94(16) ?
C11 C14 C13 121.07(16) ?
O21 C21 N22 120.94(17) ?
O21 C21 C24 120.56(16) ?
N22 C21 C24 118.49(16) ?
O22 C22 N22 121.4(2) ?
O22 C22 N23 122.0(2) ?
N23 C22 N22 116.61(16) ?
O23 C23 N23 120.10(17) ?
O23 C23 C24 126.28(17) ?
N23 C23 C24 113.57(16) ?
N21 C24 C21 111.56(15) ?
N21 C24 C23 126.83(16) ?
C21 C24 C23 120.85(15) ?
O31 C31 N32 121.01(16) ?
O31 C31 C34 120.92(19) ?
N32 C31 C34 118.07(18) ?
O32 C32 N32 122.19(19) ?
O32 C32 N33 121.9(2) ?
N33 C32 N32 115.86(19) ?
O33 C33 N33 119.02(19) ?
O33 C33 C34 126.1(2) ?
N33 C33 C34 114.91(16) ?
N31 C34 C31 111.86(17) ?
N31 C34 C33 127.26(16) ?
C31 C34 C33 120.84(18) ?
C4S C3S H3S 120.3 ?
C2S C3S H3S 120.3 ?
C2S C3S C4S 119.4(3) ?
C3S C4S H4S 120.0 ?
C5S C4S C3S 120.1(3) ?
C5S C4S H4S 120.0 ?
C4S C5S H5S 119.6 ?
C4S C5S H5SA 119.6 ?
C4S C5S C6S 120.7(4) ?
C4S C5S N6S 120.7(4) ?
C6S C5S H5S 119.6 ?
N6S C5S H5SA 119.6 ?
C5S C6S H6S 119.6 ?
C5S C6S N1S 120.9(3) ?
N1S C6S H6S 119.6 ?
C2S N1S C6S 120.2(3) ?
C3S C2S H2S 120.6 ?
C3S C2S H2SA 120.6 ?
N1S C2S C3S 118.8(4) ?
N1S C2S H2S 120.6 ?
C1S C2S C3S 118.8(4) ?
C1S C2S H2SA 120.6 ?
H2WA O2W H2WB 109.5 ?
H1WA O1W H1WB 109.4 ?
H3WA O3W H3WB 109.5 ?
H4WA O4W H4WB 109.5 ?
C2S C1S H1S 119.9 ?
C2S C1S N6S 120.2(3) ?
N6S C1S H1S 119.9 ?
C5S N6S C1S 120.9(3) ?

loop_
_geom_bond_atom_site_label_1
_geom_bond_atom_site_label_2
_geom_bond_distance
_geom_bond_publ_flag
Fe1 O11 1.9858(13) y
Fe1 O21 1.9813(14) y
Fe1 O31 1.9991(15) y
Fe1 N11 1.8668(16) y
Fe1 N21 1.8702(16) y
Fe1 N31 1.8823(16) y
O11 C11 1.253(2) ?
O12 C12 1.216(2) ?
O13 C13 1.223(2) ?
O14 N11 1.250(2) ?
O21 C21 1.255(2) ?
O22 C22 1.213(2) ?
O23 C23 1.229(2) ?
O24 N21 1.248(2) ?
O31 C31 1.253(2) ?
O32 C32 1.214(3) ?
O33 C33 1.236(2) ?
O34 N31 1.249(2) ?
N11 C14 1.360(2) ?
N12 H12 0.8600 ?
N12 C11 1.356(2) ?
N12 C12 1.370(2) ?
N13 H13 0.8600 ?
N13 C12 1.363(3) ?
N13 C13 1.383(3) ?
N21 C24 1.369(2) ?
N22 H22 0.8600 ?
N22 C21 1.352(2) ?
N22 C22 1.373(3) ?
N23 H23 0.8600 ?
N23 C22 1.362(3) ?
N23 C23 1.380(2) ?
N31 C34 1.369(3) ?
N32 H32 0.8600 ?
N32 C31 1.360(3) ?
N32 C32 1.375(3) ?
N33 H33 0.8600 ?
N33 C32 1.375(3) ?
N33 C33 1.380(3) ?
C11 C14 1.415(2) ?
C13 C14 1.435(2) ?
C21 C24 1.420(2) ?
C23 C24 1.437(2) ?
C31 C34 1.420(2) ?
C33 C34 1.429(3) ?
C3S H3S 0.9300 ?
C3S C4S 1.382(6) ?
C3S C2S 1.366(6) ?
C4S H4S 0.9300 ?
C4S C5S 1.297(6) ?
C5S H5S 0.9300 ?
C5S H5SA 0.9300 ?
C5S C6S 1.328(5) ?
C5S N6S 1.328(5) ?
C6S H6S 0.9300 ?
C6S N1S 1.351(5) ?
N1S C2S 1.331(5) ?
C2S H2S 0.9300 ?
C2S H2SA 0.9300 ?
C2S C1S 1.331(5) ?
O2W H2WA 0.8495 ?
O2W H2WB 0.8504 ?
O1W H1WA 0.8504 ?
O1W H1WB 0.8500 ?
O3W H3WA 0.8506 ?
O3W H3WB 0.8497 ?
O4W H4WA 0.8513 ?
O4W H4WB 0.8493 ?
C1S H1S 0.9300 ?
C1S N6S 1.351(5) ?

loop_
_geom_hbond_atom_site_label_D
_geom_hbond_atom_site_label_H
_geom_hbond_atom_site_label_A
_geom_hbond_distance_DH
_geom_hbond_distance_HA
_geom_hbond_distance_DA
_geom_hbond_angle_DHA
_geom_hbond_site_symmetry_A
N12 H12 O33 0.86 1.93 2.786(2) 177.1 4_666
N13 H13 O22 0.86 1.93 2.784(2) 174.0 1_655
N32 H32 O23 0.86 1.95 2.814(2) 177.8 4_666
O2W H2WA O1W 0.85 1.91 2.700(4) 155.2 .
O4W H4WB O12 0.85 2.10 2.808(3) 141.2 4_565

loop_
_geom_torsion_atom_site_label_1
_geom_torsion_atom_site_label_2
_geom_torsion_atom_site_label_3
_geom_torsion_atom_site_label_4
_geom_torsion
Fe1 O11 C11 N12 168.39(14)
Fe1 O11 C11 C14 -9.7(2)
Fe1 O21 C21 N22 -167.98(16)
Fe1 O21 C21 C24 12.2(2)
Fe1 O31 C31 N32 175.84(14)
Fe1 O31 C31 C34 -5.0(2)
Fe1 N11 C14 C11 1.1(2)
Fe1 N11 C14 C13 -175.73(17)
Fe1 N21 C24 C21 -12.5(2)
Fe1 N21 C24 C23 157.51(17)
Fe1 N31 C34 C31 5.2(2)
Fe1 N31 C34 C33 -172.69(16)
O11 Fe1 N11 O14 177.0(2)
O11 Fe1 N11 C14 -4.73(14)
O11 Fe1 N21 O24 -81.68(17)
O11 Fe1 N21 C24 104.39(13)
O11 Fe1 N31 O34 165.5(3)
O11 Fe1 N31 C34 -15.4(4)
O11 C11 C14 N11 6.3(3)
O11 C11 C14 C13 -176.67(18)
O13 C13 C14 N11 -6.4(4)
O13 C13 C14 C11 177.0(2)
O14 N11 C14 C11 179.50(19)
O14 N11 C14 C13 2.6(3)
O21 Fe1 N21 O24 -171.09(17)
O21 Fe1 N21 C24 14.98(13)
O21 Fe1 N31 O34 -95.59(17)
O21 Fe1 N31 C34 83.53(14)
O21 C21 C24 N21 -0.6(3)
O21 C21 C24 C23 -171.22(19)
O23 C23 C24 N21 2.3(4)
O23 C23 C24 C21 171.4(2)
O24 N21 C24 C21 173.16(17)
O24 N21 C24 C23 -16.9(3)
O31 Fe1 N11 O14 -97.61(19)
O31 Fe1 N11 C14 80.64(14)
O31 Fe1 N31 O34 174.73(18)
O31 Fe1 N31 C34 -6.15(13)
O31 C31 C34 N31 0.2(3)
O31 C31 C34 C33 178.21(18)
O33 C33 C34 N31 0.7(3)
O33 C33 C34 C31 -176.99(19)
O34 N31 C34 C31 -175.63(18)
O34 N31 C34 C33 6.5(3)
N11 Fe1 N21 O24 2.86(17)
N11 Fe1 N21 C24 -171.07(13)
N11 Fe1 N31 O34 81.94(18)
N11 Fe1 N31 C34 -98.93(14)
N12 C11 C14 N11 -171.85(17)
N12 C11 C14 C13 5.2(3)
N13 C13 C14 N11 171.8(2)
N13 C13 C14 C11 -4.8(3)
N21 Fe1 N11 O14 76.8(2)
N21 Fe1 N11 C14 -104.99(15)
N21 Fe1 N31 O34 -11.98(18)
N21 Fe1 N31 C34 167.14(14)
N22 C21 C24 N21 179.63(18)
N22 C21 C24 C23 9.0(3)
N23 C23 C24 N21 -174.98(19)
N23 C23 C24 C21 -5.9(3)
N31 Fe1 N11 O14 -14.0(2)
N31 Fe1 N11 C14 164.21(14)
N31 Fe1 N21 O24 97.83(17)
N31 Fe1 N21 C24 -76.10(13)
N32 C31 C34 N31 179.38(17)
N32 C31 C34 C33 -2.6(3)
N33 C33 C34 N31 179.21(19)
N33 C33 C34 C31 1.5(3)
C11 N12 C12 O12 174.9(2)
C11 N12 C12 N13 -6.0(3)
C12 N12 C11 O11 -177.64(18)
C12 N12 C11 C14 0.5(3)
C12 N13 C13 O13 177.2(2)
C12 N13 C13 C14 -1.1(3)
C13 N13 C12 O12 -174.4(2)
C13 N13 C12 N12 6.4(3)
C21 N22 C22 O22 -174.4(2)
C21 N22 C22 N23 5.2(3)
C22 N22 C21 O21 171.6(2)
C22 N22 C21 C24 -8.6(3)
C22 N23 C23 O23 -174.9(2)
C22 N23 C23 C24 2.6(3)
C23 N23 C22 O22 177.4(2)
C23 N23 C22 N22 -2.1(4)
C31 N32 C32 O32 -178.8(2)
C31 N32 C32 N33 2.0(3)
C32 N32 C31 O31 179.98(18)
C32 N32 C31 C34 0.8(3)
C32 N33 C33 O33 -179.9(2)
C32 N33 C33 C34 1.5(3)
C33 N33 C32 O32 177.6(2)
C33 N33 C32 N32 -3.2(3)
C3S C4S C5S C6S 2.2(5)
C3S C4S C5S N6S 2.2(5)
C3S C2S C1S N6S 0.2(5)
C4S C3S C2S N1S -0.8(5)
C4S C3S C2S C1S -0.8(5)
C4S C5S C6S N1S -2.9(5)
C4S C5S N6S C1S -2.9(5)
C5S C6S N1S C2S 1.7(5)
C6S N1S C2S C3S 0.2(5)
C2S C3S C4S C5S -0.4(5)
C2S C1S N6S C5S 1.7(5)
